data_4074270
loop_
_publ_author_name
'C\^ampian, Marius V.'
'Harris, Jeremy L.'
'Jasim, Naser'
'Perutz, Robin N.'
'Marder, Todd B.'
'Whitwood, Adrian C.'

_publ_section_title
;
 Comparisons of Photoinduced Oxidative Addition of B&#x2212;H, B&#x2212;B,
 and Si&#x2212;H Bonds at Rhodium(\h5-cyclopentadienyl)phosphine Centers
;
_journal_issue 21
_journal_name_full Organometallics
_journal_page_first 5093
_journal_paper_doi 10.1021/om060500m
_journal_volume 25
_journal_year 2006
_chemical_formula_moiety 'C17 H36 P Rh Si'
_chemical_formula_sum 'C17 H36 P Rh Si'
_chemical_formula_weight 402.43
_chemical_name_systematic
; 
 ? 
;
_space_group_IT_number 2
_symmetry_cell_setting triclinic
_symmetry_space_group_name_Hall '-P 1'
_symmetry_space_group_name_H-M 'P -1'
_atom_sites_solution_hydrogens geom
_atom_sites_solution_primary direct
_atom_sites_solution_secondary difmap
_audit_creation_method SHELXL-97
_cell_angle_alpha 74.9810(10)
_cell_angle_beta 71.5120(10)
_cell_angle_gamma 72.0500(10)
_cell_formula_units_Z 2
_cell_length_a 8.6515(4)
_cell_length_b 10.4606(5)
_cell_length_c 12.1019(6)
_cell_measurement_reflns_used 8936
_cell_measurement_temperature 110(2)
_cell_measurement_theta_max 29.99
_cell_measurement_theta_min 2.50
_cell_volume 972.20(8)
_computing_cell_refinement 'Bruker SMART'
_computing_data_collection 'Bruker SMART'
_computing_data_reduction 'Bruker SAINT'
_computing_molecular_graphics 'Bruker SHELXTL'
_computing_publication_material 'Bruker SHELXTL'
_computing_structure_refinement 'SHELXL-97 (Sheldrick, 1997)'
_computing_structure_solution 'SHELXS-97 (Sheldrick, 1990)'
_diffrn_ambient_temperature 110(2)
_diffrn_measured_fraction_theta_full 0.968
_diffrn_measured_fraction_theta_max 0.968
_diffrn_measurement_device_type 'CCD area detector'
_diffrn_measurement_method 'phi and omega scans'
_diffrn_radiation_monochromator graphite
_diffrn_radiation_source 'fine-focus sealed tube'
_diffrn_radiation_type MoK\a
_diffrn_radiation_wavelength 0.71073
_diffrn_reflns_av_R_equivalents 0.0112
_diffrn_reflns_av_sigmaI/netI 0.0169
_diffrn_reflns_limit_h_max 11
_diffrn_reflns_limit_h_min -12
_diffrn_reflns_limit_k_max 14
_diffrn_reflns_limit_k_min -14
_diffrn_reflns_limit_l_max 16
_diffrn_reflns_limit_l_min -16
_diffrn_reflns_number 11103
_diffrn_reflns_theta_full 29.99
_diffrn_reflns_theta_max 29.99
_diffrn_reflns_theta_min 1.80
_exptl_absorpt_coefficient_mu 1.014
_exptl_absorpt_correction_T_max 0.920
_exptl_absorpt_correction_T_min 0.782
_exptl_absorpt_correction_type multi-scan
_exptl_absorpt_process_details 'SADABS v2.03; (Sheldrick)'
_exptl_crystal_colour yellow
_exptl_crystal_density_diffrn 1.375
_exptl_crystal_density_meas 0
_exptl_crystal_density_method 'not measured'
_exptl_crystal_description block
_exptl_crystal_F_000 424
_exptl_crystal_size_max 0.28
_exptl_crystal_size_mid 0.24
_exptl_crystal_size_min 0.08
_refine_diff_density_max 0.549
_refine_diff_density_min -0.240
_refine_diff_density_rms 0.054
_refine_ls_extinction_method none
_refine_ls_goodness_of_fit_ref 1.049
_refine_ls_hydrogen_treatment mixed
_refine_ls_matrix_type full
_refine_ls_number_parameters 194
_refine_ls_number_reflns 5479
_refine_ls_number_restraints 0
_refine_ls_restrained_S_all 1.049
_refine_ls_R_factor_all 0.0166
_refine_ls_R_factor_gt 0.0158
_refine_ls_shift/su_max 0.001
_refine_ls_shift/su_mean 0.000
_refine_ls_structure_factor_coef Fsqd
_refine_ls_weighting_details 'calc w=1/[\s^2^(Fo^2^)+(0.0189P)^2^+0.3389P] where P=(Fo^2^+2Fc^2^)/3'
_refine_ls_weighting_scheme calc
_refine_ls_wR_factor_gt 0.0407
_refine_ls_wR_factor_ref 0.0409
_reflns_number_gt 5285
_reflns_number_total 5479
_reflns_threshold_expression >2sigma(I)
_cod_data_source_file om060500msi20060606_115018.cif
_cod_data_source_block rnp0517m
_cod_depositor_comments
;
The following automatic conversions were performed:

'_symmetry_cell_setting' value 'Triclinic' changed to 'triclinic'
according to /home/saulius/struct/CIF-dictionaries/cif_core.dic
dictionary named 'cif_core.dic' version 2.4.1 from 2010-06-29.

Automatic conversion script
Id: cif_fix_values 1715 2011-07-08 13:25:40Z adriana 
;
_cod_original_sg_symbol_H-M P-1
_cod_database_code 4074270

loop_
_symmetry_equiv_pos_as_xyz
'x, y, z'
'-x, -y, -z'

loop_
_atom_site_label
_atom_site_type_symbol
_atom_site_fract_x
_atom_site_fract_y
_atom_site_fract_z
_atom_site_U_iso_or_equiv
_atom_site_adp_type
_atom_site_occupancy
_atom_site_symmetry_multiplicity
_atom_site_calc_flag
_atom_site_refinement_flags
C1 C 0.40224(16) 0.40859(16) 0.44140(11) 0.0282(3) Uani 1 1 d .
H1 H 0.3170 0.3925 0.5184 0.034 Uiso 1 1 calc R
C2 C 0.41602(16) 0.53632(14) 0.36956(12) 0.0278(3) Uani 1 1 d .
H2 H 0.3402 0.6266 0.3869 0.033 Uiso 1 1 calc R
C3 C 0.56239(16) 0.51748(13) 0.27472(12) 0.0239(2) Uani 1 1 d .
H3 H 0.6082 0.5912 0.2141 0.029 Uiso 1 1 calc R
C4 C 0.63723(14) 0.37591(13) 0.28574(11) 0.0216(2) Uani 1 1 d .
H4 H 0.7470 0.3319 0.2348 0.026 Uiso 1 1 calc R
C5 C 0.53877(16) 0.30782(13) 0.38843(11) 0.0243(2) Uani 1 1 d .
H5 H 0.5680 0.2083 0.4226 0.029 Uiso 1 1 calc R
C6 C 0.17731(16) 0.56550(12) 0.03155(10) 0.0223(2) Uani 1 1 d .
H6A H 0.1450 0.4845 0.0293 0.033 Uiso 1 1 calc R
H6B H 0.2891 0.5662 -0.0221 0.033 Uiso 1 1 calc R
H6C H 0.0954 0.6479 0.0066 0.033 Uiso 1 1 calc R
C7 C -0.03877(15) 0.58358(13) 0.26215(12) 0.0255(2) Uani 1 1 d .
H7A H -0.1065 0.6643 0.2215 0.038 Uiso 1 1 calc R
H7B H -0.0531 0.5956 0.3428 0.038 Uiso 1 1 calc R
H7C H -0.0755 0.5026 0.2655 0.038 Uiso 1 1 calc R
C8 C 0.20472(18) 0.73434(12) 0.16477(13) 0.0277(3) Uani 1 1 d .
H8A H 0.1227 0.8000 0.1244 0.042 Uiso 1 1 calc R
H8B H 0.3187 0.7398 0.1179 0.042 Uiso 1 1 calc R
H8C H 0.1850 0.7557 0.2431 0.042 Uiso 1 1 calc R
C9 C 0.17407(14) 0.21609(11) 0.16099(10) 0.0175(2) Uani 1 1 d .
H9 H 0.0930 0.3079 0.1563 0.021 Uiso 1 1 calc R
C10 C 0.29019(16) 0.20910(14) 0.03552(11) 0.0247(2) Uani 1 1 d .
H10A H 0.3620 0.1164 0.0329 0.037 Uiso 1 1 calc R
H10B H 0.3606 0.2737 0.0149 0.037 Uiso 1 1 calc R
H10C H 0.2219 0.2328 -0.0212 0.037 Uiso 1 1 calc R
C11 C 0.06900(16) 0.11058(13) 0.19434(13) 0.0263(3) Uani 1 1 d .
H11A H 0.0120 0.1239 0.1325 0.039 Uiso 1 1 calc R
H11B H -0.0149 0.1222 0.2699 0.039 Uiso 1 1 calc R
H11C H 0.1430 0.0183 0.2019 0.039 Uiso 1 1 calc R
C12 C 0.48957(14) 0.05560(11) 0.26089(11) 0.0193(2) Uani 1 1 d .
H12 H 0.5301 0.0461 0.3320 0.023 Uiso 1 1 calc R
C13 C 0.64123(15) 0.07305(13) 0.15514(12) 0.0254(2) Uani 1 1 d .
H13A H 0.7386 -0.0028 0.1660 0.038 Uiso 1 1 calc R
H13B H 0.6674 0.1595 0.1498 0.038 Uiso 1 1 calc R
H13C H 0.6146 0.0736 0.0821 0.038 Uiso 1 1 calc R
C14 C 0.45391(17) -0.08310(12) 0.27201(13) 0.0277(3) Uani 1 1 d .
H14A H 0.4260 -0.0854 0.2002 0.042 Uiso 1 1 calc R
H14B H 0.3592 -0.0958 0.3409 0.042 Uiso 1 1 calc R
H14C H 0.5538 -0.1565 0.2820 0.042 Uiso 1 1 calc R
C15 C 0.15033(14) 0.15089(12) 0.42463(10) 0.0201(2) Uani 1 1 d .
H15 H 0.1195 0.0697 0.4167 0.024 Uiso 1 1 calc R
C16 C -0.01572(16) 0.25670(14) 0.45922(11) 0.0270(3) Uani 1 1 d .
H16A H -0.0862 0.2181 0.5336 0.041 Uiso 1 1 calc R
H16B H -0.0745 0.2813 0.3967 0.041 Uiso 1 1 calc R
H16C H 0.0072 0.3384 0.4695 0.041 Uiso 1 1 calc R
C17 C 0.23408(17) 0.10308(15) 0.52737(11) 0.0288(3) Uani 1 1 d .
H17A H 0.2655 0.1797 0.5398 0.043 Uiso 1 1 calc R
H17B H 0.3350 0.0293 0.5085 0.043 Uiso 1 1 calc R
H17C H 0.1553 0.0697 0.5996 0.043 Uiso 1 1 calc R
P1 P 0.18183(3) 0.56172(3) 0.18163(2) 0.01542(5) Uani 1 1 d .
Rh1 Rh 0.380331(10) 0.406552(8) 0.258093(7) 0.01336(3) Uani 1 1 d .
Si1 Si 0.29414(4) 0.20789(3) 0.27334(3) 0.01414(6) Uani 1 1 d .
H1A H 0.437(2) 0.3580(17) 0.1414(15) 0.034(4) Uiso 1 1 d .

loop_
_atom_site_aniso_label
_atom_site_aniso_U_11
_atom_site_aniso_U_22
_atom_site_aniso_U_33
_atom_site_aniso_U_23
_atom_site_aniso_U_13
_atom_site_aniso_U_12
C1 0.0251(6) 0.0485(8) 0.0180(5) -0.0103(5) -0.0055(4) -0.0155(6)
C2 0.0257(6) 0.0295(6) 0.0372(7) -0.0201(5) -0.0157(5) 0.0000(5)
C3 0.0248(6) 0.0241(6) 0.0313(6) -0.0020(5) -0.0147(5) -0.0125(5)
C4 0.0153(5) 0.0283(6) 0.0246(5) -0.0079(5) -0.0091(4) -0.0034(4)
C5 0.0303(6) 0.0240(6) 0.0255(6) 0.0012(5) -0.0182(5) -0.0097(5)
C6 0.0257(6) 0.0209(5) 0.0207(5) 0.0000(4) -0.0106(4) -0.0047(4)
C7 0.0156(5) 0.0256(6) 0.0303(6) -0.0025(5) -0.0043(4) -0.0018(4)
C8 0.0337(7) 0.0157(5) 0.0372(7) -0.0019(5) -0.0148(5) -0.0074(5)
C9 0.0183(5) 0.0155(5) 0.0215(5) -0.0038(4) -0.0077(4) -0.0050(4)
C10 0.0254(6) 0.0295(6) 0.0224(6) -0.0103(5) -0.0090(5) -0.0036(5)
C11 0.0259(6) 0.0202(5) 0.0401(7) -0.0046(5) -0.0161(5) -0.0089(5)
C12 0.0181(5) 0.0160(5) 0.0249(5) -0.0043(4) -0.0085(4) -0.0018(4)
C13 0.0182(5) 0.0219(6) 0.0349(7) -0.0106(5) -0.0031(5) -0.0027(4)
C14 0.0269(6) 0.0153(5) 0.0392(7) -0.0040(5) -0.0090(5) -0.0031(4)
C15 0.0192(5) 0.0193(5) 0.0198(5) 0.0007(4) -0.0046(4) -0.0060(4)
C16 0.0202(6) 0.0304(6) 0.0233(6) -0.0014(5) -0.0015(4) -0.0035(5)
C17 0.0285(6) 0.0327(7) 0.0207(6) 0.0053(5) -0.0078(5) -0.0080(5)
P1 0.01483(12) 0.01346(12) 0.01867(13) -0.00222(10) -0.00536(10) -0.00393(9)
Rh1 0.01255(4) 0.01385(4) 0.01560(4) -0.00363(3) -0.00473(3) -0.00398(3)
Si1 0.01393(13) 0.01313(13) 0.01625(13) -0.00213(10) -0.00501(10) -0.00385(10)

loop_
_atom_type_symbol
_atom_type_description
_atom_type_scat_dispersion_real
_atom_type_scat_dispersion_imag
_atom_type_scat_source
C C 0.0033 0.0016 'International Tables Vol C Tables 4.2.6.8 and 6.1.1.4'
H H 0.0000 0.0000 'International Tables Vol C Tables 4.2.6.8 and 6.1.1.4'
Si Si 0.0817 0.0704 'International Tables Vol C Tables 4.2.6.8 and 6.1.1.4'
P P 0.1023 0.0942 'International Tables Vol C Tables 4.2.6.8 and 6.1.1.4'
Rh Rh -1.1178 0.9187 'International Tables Vol C Tables 4.2.6.8 and 6.1.1.4'

loop_
_geom_angle_atom_site_label_1
_geom_angle_atom_site_label_2
_geom_angle_atom_site_label_3
_geom_angle
C2 C1 C5 107.34(11)
C2 C1 Rh1 71.89(7)
C5 C1 Rh1 70.42(7)
C2 C1 H1 126.3
C5 C1 H1 126.3
Rh1 C1 H1 126.3
C1 C2 C3 109.16(11)
C1 C2 Rh1 72.26(7)
C3 C2 Rh1 72.79(7)
C1 C2 H2 125.3
C3 C2 H2 125.3
Rh1 C2 H2 125.3
C4 C3 C2 107.28(11)
C4 C3 Rh1 70.46(6)
C2 C3 Rh1 71.33(7)
C4 C3 H3 126.3
C2 C3 H3 126.3
Rh1 C3 H3 126.3
C3 C4 C5 108.40(11)
C3 C4 Rh1 73.59(6)
C5 C4 Rh1 71.30(6)
C3 C4 H4 125.7
C5 C4 H4 125.7
Rh1 C4 H4 125.7
C1 C5 C4 107.78(11)
C1 C5 Rh1 73.17(7)
C4 C5 Rh1 72.04(6)
C1 C5 H5 125.9
C4 C5 H5 125.9
Rh1 C5 H5 125.9
P1 C6 H6A 109.5
P1 C6 H6B 109.5
H6A C6 H6B 109.5
P1 C6 H6C 109.5
H6A C6 H6C 109.5
H6B C6 H6C 109.5
P1 C7 H7A 109.5
P1 C7 H7B 109.5
H7A C7 H7B 109.5
P1 C7 H7C 109.5
H7A C7 H7C 109.5
H7B C7 H7C 109.5
P1 C8 H8A 109.5
P1 C8 H8B 109.5
H8A C8 H8B 109.5
P1 C8 H8C 109.5
H8A C8 H8C 109.5
H8B C8 H8C 109.5
C11 C9 C10 109.10(10)
C11 C9 Si1 115.75(8)
C10 C9 Si1 112.28(8)
C11 C9 H9 106.4
C10 C9 H9 106.4
Si1 C9 H9 106.4
C9 C10 H10A 109.5
C9 C10 H10B 109.5
H10A C10 H10B 109.5
C9 C10 H10C 109.5
H10A C10 H10C 109.5
H10B C10 H10C 109.5
C9 C11 H11A 109.5
C9 C11 H11B 109.5
H11A C11 H11B 109.5
C9 C11 H11C 109.5
H11A C11 H11C 109.5
H11B C11 H11C 109.5
C13 C12 C14 109.22(10)
C13 C12 Si1 117.00(8)
C14 C12 Si1 114.97(8)
C13 C12 H12 104.8
C14 C12 H12 104.8
Si1 C12 H12 104.8
C12 C13 H13A 109.5
C12 C13 H13B 109.5
H13A C13 H13B 109.5
C12 C13 H13C 109.5
H13A C13 H13C 109.5
H13B C13 H13C 109.5
C12 C14 H14A 109.5
C12 C14 H14B 109.5
H14A C14 H14B 109.5
C12 C14 H14C 109.5
H14A C14 H14C 109.5
H14B C14 H14C 109.5
C16 C15 C17 109.26(10)
C16 C15 Si1 113.93(8)
C17 C15 Si1 114.72(8)
C16 C15 H15 106.1
C17 C15 H15 106.1
Si1 C15 H15 106.1
C15 C16 H16A 109.5
C15 C16 H16B 109.5
H16A C16 H16B 109.5
C15 C16 H16C 109.5
H16A C16 H16C 109.5
H16B C16 H16C 109.5
C15 C17 H17A 109.5
C15 C17 H17B 109.5
H17A C17 H17B 109.5
C15 C17 H17C 109.5
H17A C17 H17C 109.5
H17B C17 H17C 109.5
C6 P1 C7 102.61(6)
C6 P1 C8 99.49(6)
C7 P1 C8 100.10(6)
C6 P1 Rh1 119.59(4)
C7 P1 Rh1 120.51(4)
C8 P1 Rh1 110.98(4)
P1 Rh1 C5 156.64(4)
P1 Rh1 C4 142.19(3)
C5 Rh1 C4 36.66(4)
P1 Rh1 C2 98.16(3)
C5 Rh1 C2 60.26(5)
C4 Rh1 C2 59.99(4)
P1 Rh1 C1 120.60(4)
C5 Rh1 C1 36.42(5)
C4 Rh1 C1 60.53(4)
C2 Rh1 C1 35.85(5)
P1 Rh1 C3 108.16(3)
C5 Rh1 C3 60.48(4)
C4 Rh1 C3 35.95(4)
C2 Rh1 C3 35.88(5)
C1 Rh1 C3 60.07(5)
P1 Rh1 Si1 99.224(11)
C5 Rh1 Si1 94.49(3)
C4 Rh1 Si1 116.94(3)
C2 Rh1 Si1 142.32(4)
C1 Rh1 Si1 107.30(4)
C3 Rh1 Si1 152.55(3)
P1 Rh1 H1A 84.7(6)
C5 Rh1 H1A 118.1(6)
C4 Rh1 H1A 98.2(6)
C2 Rh1 H1A 147.0(6)
C1 Rh1 H1A 154.5(6)
C3 Rh1 H1A 111.9(6)
Si1 Rh1 H1A 68.0(6)
C15 Si1 C9 104.14(5)
C15 Si1 C12 102.78(5)
C9 Si1 C12 109.72(5)
C15 Si1 Rh1 114.97(4)
C9 Si1 Rh1 115.89(4)
C12 Si1 Rh1 108.49(4)

loop_
_geom_bond_atom_site_label_1
_geom_bond_atom_site_label_2
_geom_bond_distance
C1 C2 1.409(2)
C1 C5 1.4212(19)
C1 Rh1 2.2915(12)
C1 H1 1.0000
C2 C3 1.4147(19)
C2 Rh1 2.2867(12)
C2 H2 1.0000
C3 C4 1.4112(17)
C3 Rh1 2.3057(11)
C3 H3 1.0000
C4 C5 1.4216(17)
C4 Rh1 2.2653(11)
C4 H4 1.0000
C5 Rh1 2.2556(11)
C5 H5 1.0000
C6 P1 1.8190(12)
C6 H6A 0.9800
C6 H6B 0.9800
C6 H6C 0.9800
C7 P1 1.8197(12)
C7 H7A 0.9800
C7 H7B 0.9800
C7 H7C 0.9800
C8 P1 1.8290(12)
C8 H8A 0.9800
C8 H8B 0.9800
C8 H8C 0.9800
C9 C11 1.5370(16)
C9 C10 1.5378(16)
C9 Si1 1.9276(11)
C9 H9 1.0000
C10 H10A 0.9800
C10 H10B 0.9800
C10 H10C 0.9800
C11 H11A 0.9800
C11 H11B 0.9800
C11 H11C 0.9800
C12 C13 1.5344(17)
C12 C14 1.5384(16)
C12 Si1 1.9292(11)
C12 H12 1.0000
C13 H13A 0.9800
C13 H13B 0.9800
C13 H13C 0.9800
C14 H14A 0.9800
C14 H14B 0.9800
C14 H14C 0.9800
C15 C16 1.5306(17)
C15 C17 1.5318(17)
C15 Si1 1.9241(12)
C15 H15 1.0000
C16 H16A 0.9800
C16 H16B 0.9800
C16 H16C 0.9800
C17 H17A 0.9800
C17 H17B 0.9800
C17 H17C 0.9800
P1 Rh1 2.2251(3)
Rh1 Si1 2.3617(3)
Rh1 H1A 1.508(17)

loop_
_geom_torsion_atom_site_label_1
_geom_torsion_atom_site_label_2
_geom_torsion_atom_site_label_3
_geom_torsion_atom_site_label_4
_geom_torsion
C5 C1 C2 C3 -2.04(14)
Rh1 C1 C2 C3 -63.90(8)
C5 C1 C2 Rh1 61.86(8)
C1 C2 C3 C4 1.91(13)
Rh1 C2 C3 C4 -61.65(8)
C1 C2 C3 Rh1 63.56(8)
C2 C3 C4 C5 -1.03(13)
Rh1 C3 C4 C5 -63.25(8)
C2 C3 C4 Rh1 62.21(8)
C2 C1 C5 C4 1.37(13)
Rh1 C1 C5 C4 64.19(8)
C2 C1 C5 Rh1 -62.82(8)
C3 C4 C5 C1 -0.21(13)
Rh1 C4 C5 C1 -64.93(8)
C3 C4 C5 Rh1 64.73(8)
C6 P1 Rh1 C5 166.73(9)
C7 P1 Rh1 C5 -64.51(10)
C8 P1 Rh1 C5 51.84(10)
C6 P1 Rh1 C4 95.20(7)
C7 P1 Rh1 C4 -136.05(7)
C8 P1 Rh1 C4 -19.69(7)
C6 P1 Rh1 C2 145.45(6)
C7 P1 Rh1 C2 -85.79(7)
C8 P1 Rh1 C2 30.57(6)
C6 P1 Rh1 C1 175.40(6)
C7 P1 Rh1 C1 -55.85(7)
C8 P1 Rh1 C1 60.51(6)
C6 P1 Rh1 C3 109.98(6)
C7 P1 Rh1 C3 -121.26(6)
C8 P1 Rh1 C3 -4.91(6)
C6 P1 Rh1 Si1 -68.11(5)
C7 P1 Rh1 Si1 60.65(5)
C8 P1 Rh1 Si1 177.01(5)
C1 C5 Rh1 P1 12.62(13)
C4 C5 Rh1 P1 -103.07(10)
C1 C5 Rh1 C4 115.69(11)
C1 C5 Rh1 C2 37.06(8)
C4 C5 Rh1 C2 -78.63(8)
C4 C5 Rh1 C1 -115.69(11)
C1 C5 Rh1 C3 78.57(8)
C4 C5 Rh1 C3 -37.12(7)
C1 C5 Rh1 Si1 -113.34(7)
C4 C5 Rh1 Si1 130.97(7)
C3 C4 Rh1 P1 24.39(10)
C5 C4 Rh1 P1 140.95(6)
C3 C4 Rh1 C5 -116.56(11)
C3 C4 Rh1 C2 -37.13(8)
C5 C4 Rh1 C2 79.43(8)
C3 C4 Rh1 C1 -78.64(8)
C5 C4 Rh1 C1 37.91(8)
C5 C4 Rh1 C3 116.56(11)
C3 C4 Rh1 Si1 -174.15(6)
C5 C4 Rh1 Si1 -57.60(8)
C1 C2 Rh1 P1 132.81(7)
C3 C2 Rh1 P1 -109.82(7)
C1 C2 Rh1 C5 -37.65(8)
C3 C2 Rh1 C5 79.72(8)
C1 C2 Rh1 C4 -80.17(8)
C3 C2 Rh1 C4 37.20(7)
C3 C2 Rh1 C1 117.37(11)
C1 C2 Rh1 C3 -117.37(11)
C1 C2 Rh1 Si1 16.03(10)
C3 C2 Rh1 Si1 133.40(7)
C2 C1 Rh1 P1 -57.53(8)
C5 C1 Rh1 P1 -174.22(6)
C2 C1 Rh1 C5 116.70(11)
C2 C1 Rh1 C4 78.53(8)
C5 C1 Rh1 C4 -38.17(7)
C5 C1 Rh1 C2 -116.70(11)
C2 C1 Rh1 C3 36.91(7)
C5 C1 Rh1 C3 -79.79(8)
C2 C1 Rh1 Si1 -169.82(7)
C5 C1 Rh1 Si1 73.49(7)
C4 C3 Rh1 P1 -164.55(6)
C2 C3 Rh1 P1 78.55(8)
C4 C3 Rh1 C5 37.86(7)
C2 C3 Rh1 C5 -79.05(8)
C2 C3 Rh1 C4 -116.91(11)
C4 C3 Rh1 C2 116.91(11)
C4 C3 Rh1 C1 80.03(8)
C2 C3 Rh1 C1 -36.88(8)
C4 C3 Rh1 Si1 11.36(12)
C2 C3 Rh1 Si1 -105.55(9)
C16 C15 Si1 C9 -67.06(10)
C17 C15 Si1 C9 165.96(9)
C16 C15 Si1 C12 178.48(9)
C17 C15 Si1 C12 51.50(10)
C16 C15 Si1 Rh1 60.82(10)
C17 C15 Si1 Rh1 -66.16(10)
C11 C9 Si1 C15 -33.30(10)
C10 C9 Si1 C15 -159.47(8)
C11 C9 Si1 C12 76.13(10)
C10 C9 Si1 C12 -50.04(9)
C11 C9 Si1 Rh1 -160.61(8)
C10 C9 Si1 Rh1 73.22(8)
C13 C12 Si1 C15 -173.32(9)
C14 C12 Si1 C15 56.53(10)
C13 C12 Si1 C9 76.35(10)
C14 C12 Si1 C9 -53.80(10)
C13 C12 Si1 Rh1 -51.16(9)
C14 C12 Si1 Rh1 178.69(8)
P1 Rh1 Si1 C15 -93.91(4)
C5 Rh1 Si1 C15 67.11(5)
C4 Rh1 Si1 C15 97.49(5)
C2 Rh1 Si1 C15 22.55(7)
C1 Rh1 Si1 C15 32.30(5)
C3 Rh1 Si1 C15 90.03(8)
P1 Rh1 Si1 C9 27.79(4)
C5 Rh1 Si1 C9 -171.18(5)
C4 Rh1 Si1 C9 -140.81(5)
C2 Rh1 Si1 C9 144.25(6)
C1 Rh1 Si1 C9 154.01(5)
C3 Rh1 Si1 C9 -148.26(8)
P1 Rh1 Si1 C12 151.70(4)
C5 Rh1 Si1 C12 -47.28(5)
C4 Rh1 Si1 C12 -16.91(5)
C2 Rh1 Si1 C12 -91.84(7)
C1 Rh1 Si1 C12 -82.09(5)
C3 Rh1 Si1 C12 -24.36(8)
